data_2209443
loop_
_publ_author_name
'Qing Wang'
'Xiao-Niu Fang'

_publ_section_title
;
 Bis{4-Bromo-2-[3-(methylammonio)propyliminomethyl]phenolato}zinc(II)
 dinitrate
;
_journal_coeditor_code CI2065
_journal_issue 7
_journal_name_full 'Acta Crystallographica Section E'
_journal_page_first m1558
_journal_page_last m1559
_journal_paper_doi 10.1107/S1600536806021908
_journal_volume 62
_journal_year 2006
_chemical_formula_iupac '[Zn (C11 H15 Br N2 O)2] (N O3)2'
_chemical_formula_moiety 'C22 H30 Br2 N4 O2 Zn 2+ , 2N O3 -'
_chemical_formula_sum 'C22 H30 Br2 N6 O8 Zn'
_chemical_formula_weight 731.71
_chemical_name_systematic
;Bis{4-Bromo-2-[3-(methylammonio)propyliminomethyl]phenolato}zinc(II)
 dinitrate
;
_space_group_IT_number 43
_symmetry_cell_setting orthorhombic
_symmetry_space_group_name_Hall 'F 2 -2d'
_symmetry_space_group_name_H-M 'F d d 2'
_atom_sites_solution_hydrogens geom
_atom_sites_solution_primary direct
_atom_sites_solution_secondary difmap
_audit_creation_method SHELXL97
_cell_angle_alpha 90.00
_cell_angle_beta 90.00
_cell_angle_gamma 90.00
_cell_formula_units_Z 8
_cell_length_a 22.010(4)
_cell_length_b 47.491(5)
_cell_length_c 5.436(2)
_cell_measurement_reflns_used 1065
_cell_measurement_temperature 298(2)
_cell_measurement_theta_max 24.3
_cell_measurement_theta_min 2.67
_cell_volume 5682(2)
_computing_cell_refinement 'SAINT (Bruker, 1998)'
_computing_data_collection 'SMART (Bruker, 1998)'
_computing_data_reduction SAINT
_computing_molecular_graphics 'SHELXTL (Sheldrick, 1997b)'
_computing_publication_material SHELXTL
_computing_structure_refinement 'SHELXL97 (Sheldrick, 1997a)'
_computing_structure_solution 'SHELXS97 (Sheldrick, 1997a)'
_diffrn_ambient_temperature 293(2)
_diffrn_measured_fraction_theta_full 0.942
_diffrn_measured_fraction_theta_max 0.942
_diffrn_measurement_device_type 'Bruker SMART CCD area-detector'
_diffrn_measurement_method \w
_diffrn_radiation_monochromator graphite
_diffrn_radiation_source 'fine-focus sealed tube'
_diffrn_radiation_type MoK\a
_diffrn_radiation_wavelength 0.71073
_diffrn_reflns_av_R_equivalents 0.1858
_diffrn_reflns_av_sigmaI/netI 0.2341
_diffrn_reflns_limit_h_max 28
_diffrn_reflns_limit_h_min -29
_diffrn_reflns_limit_k_max 62
_diffrn_reflns_limit_k_min -63
_diffrn_reflns_limit_l_max 7
_diffrn_reflns_limit_l_min -7
_diffrn_reflns_number 12087
_diffrn_reflns_theta_full 28.99
_diffrn_reflns_theta_max 28.99
_diffrn_reflns_theta_min 1.72
_diffrn_standards_number 0
_exptl_absorpt_coefficient_mu 3.732
_exptl_absorpt_correction_T_max 0.4213
_exptl_absorpt_correction_T_min 0.3722
_exptl_absorpt_correction_type multi-scan
_exptl_absorpt_process_details '(SADABS; Sheldrick, 1996)'
_exptl_crystal_colour yellow
_exptl_crystal_density_diffrn 1.711
_exptl_crystal_density_method 'not measured'
_exptl_crystal_description Block
_exptl_crystal_F_000 2944
_exptl_crystal_size_max 0.33
_exptl_crystal_size_mid 0.30
_exptl_crystal_size_min 0.28
_refine_diff_density_max 1.169
_refine_diff_density_min -0.541
_refine_ls_abs_structure_details 'Flack (1983), with 1362 Friedel pairs'
_refine_ls_abs_structure_Flack 0.00(4)
_refine_ls_extinction_coef 0.0033(4)
_refine_ls_extinction_expression Fc^*^=kFc[1+0.001xFc^2^\l^3^/sin(2\q)]^-1/4^
_refine_ls_extinction_method 'SHELXL97 (Sheldrick, 1997a)'
_refine_ls_goodness_of_fit_ref 0.945
_refine_ls_hydrogen_treatment constr
_refine_ls_matrix_type full
_refine_ls_number_parameters 178
_refine_ls_number_reflns 3444
_refine_ls_number_restraints 0
_refine_ls_restrained_S_all 0.944
_refine_ls_R_factor_all 0.2060
_refine_ls_R_factor_gt 0.0892
_refine_ls_shift/su_max 0.001
_refine_ls_shift/su_mean 0.000
_refine_ls_structure_factor_coef Fsqd
_refine_ls_weighting_details 'calc w = 1/[\s^2^(Fo^2^)+(0.0824P)^2^] where P=(Fo^2^+2Fc^2^)/3'
_refine_ls_weighting_scheme calc
_refine_ls_wR_factor_gt 0.1864
_refine_ls_wR_factor_ref 0.2399
_reflns_number_gt 1463
_reflns_number_total 3444
_reflns_threshold_expression I>2\s(I)
_cod_data_source_file ci2065.cif
_cod_data_source_block I
_cod_depositor_comments
;
The following automatic conversions were performed:
'_symmetry_cell_setting' value 'Orthorhombic' changed to 'orthorhombic'
according to '/home/saulius/struct/CIF-dictionaries/cif_core.dic'
dictionary named 'cif_core.dic' version 2.4.1 from 2010-06-29.

Automatic conversion script
Id: cif_fix_enum 1527 2010-12-29 10:47:43Z saulius 

The following automatic conversions were performed:

'_symmetry_cell_setting' value 'Orthorhombic' changed to
'orthorhombic' according to
/home/saulius/struct/CIF-dictionaries/cif_core.dic dictionary named
'cif_core.dic' version 2.4.1 from 2010-06-29.

Automatic conversion script
Id: cif_fix_values 1715 2011-07-08 13:25:40Z adriana 
;
_cod_database_code 2209443
_cod_database_fobs_code 2209443

loop_
_symmetry_equiv_pos_as_xyz
'x, y, z'
'-x, -y, z'
'-x+1/4, y+1/4, z+1/4'
'x+3/4, -y+3/4, z+1/4'
'x, y+1/2, z+1/2'
'-x, -y+1/2, z+1/2'
'-x+1/4, y+3/4, z+3/4'
'x+3/4, -y+5/4, z+3/4'
'x+1/2, y, z+1/2'
'-x+1/2, -y, z+1/2'
'-x+3/4, y+1/4, z+3/4'
'x+5/4, -y+3/4, z+3/4'
'x+1/2, y+1/2, z'
'-x+1/2, -y+1/2, z'
'-x+3/4, y+3/4, z+1/4'
'x+5/4, -y+5/4, z+1/4'

loop_
_atom_site_type_symbol
_atom_site_label
_atom_site_fract_x
_atom_site_fract_y
_atom_site_fract_z
_atom_site_U_iso_or_equiv
_atom_site_adp_type
_atom_site_calc_flag
_atom_site_refinement_flags
_atom_site_occupancy
Zn Zn1 0.5000 0.5000 0.5566(3) 0.0507(6) Uani d S 1
Br Br1 0.21159(7) 0.43794(3) 0.9435(4) 0.0932(8) Uani d . 1
O O1 0.4304(4) 0.51026(17) 0.7476(14) 0.059(2) Uani d . 1
O O2 0.1210(5) 0.3861(2) 0.043(2) 0.087(3) Uani d . 1
O O3 0.1548(5) 0.3510(3) 0.245(2) 0.110(4) Uani d . 1
O O4 0.1747(5) 0.3549(3) -0.141(2) 0.109(4) Uani d . 1
N N1 0.4602(4) 0.46975(19) 0.3742(17) 0.048(2) Uani d . 1
N N2 0.5836(5) 0.3924(2) 0.038(3) 0.080(4) Uani d D 1
H H2A 0.6063 0.3879 -0.0939 0.096 Uiso calc RD 1
H H2B 0.6086 0.3928 0.1689 0.096 Uiso calc RD 1
N N3 0.1513(5) 0.3632(3) 0.049(3) 0.085(4) Uani d . 1
C C1 0.3700(5) 0.4701(2) 0.634(2) 0.049(3) Uani d . 1
C C2 0.3838(4) 0.4934(3) 0.783(2) 0.050(3) Uani d . 1
C C3 0.3419(6) 0.4999(3) 0.971(3) 0.065(4) Uani d . 1
H H3 0.3479 0.5160 1.0649 0.078 Uiso calc R 1
C C4 0.2939(6) 0.4835(3) 1.018(3) 0.072(4) Uani d . 1
H H4 0.2688 0.4881 1.1491 0.086 Uiso calc R 1
C C5 0.2800(5) 0.4597(3) 0.877(3) 0.061(4) Uani d . 1
C C6 0.3182(5) 0.4541(3) 0.692(3) 0.063(3) Uani d . 1
H H6 0.3098 0.4384 0.5945 0.076 Uiso calc R 1
C C7 0.4067(5) 0.4605(2) 0.431(2) 0.047(3) Uani d . 1
H H7 0.3905 0.4464 0.3315 0.057 Uiso calc R 1
C C8 0.4877(5) 0.4563(3) 0.155(2) 0.054(3) Uani d . 1
H H8A 0.5101 0.4703 0.0613 0.065 Uiso calc R 1
H H8B 0.4558 0.4488 0.0502 0.065 Uiso calc R 1
C C9 0.5294(6) 0.4331(2) 0.229(2) 0.060(3) Uani d . 1
H H9A 0.5067 0.4185 0.3124 0.072 Uiso calc R 1
H H9B 0.5599 0.4403 0.3420 0.072 Uiso calc R 1
C C10 0.5601(6) 0.4211(3) 0.000(2) 0.067(4) Uani d . 1
H H10A 0.5311 0.4209 -0.1338 0.081 Uiso calc R 1
H H10B 0.5934 0.4334 -0.0466 0.081 Uiso calc R 1
C C11 0.5399(7) 0.3702(3) 0.076(4) 0.106(6) Uani d . 1
H H11A 0.5609 0.3528 0.1037 0.160 Uiso calc R 1
H H11B 0.5146 0.3685 -0.0672 0.160 Uiso calc R 1
H H11C 0.5152 0.3746 0.2162 0.160 Uiso calc R 1

loop_
_atom_site_aniso_label
_atom_site_aniso_U_11
_atom_site_aniso_U_22
_atom_site_aniso_U_33
_atom_site_aniso_U_12
_atom_site_aniso_U_13
_atom_site_aniso_U_23
Zn1 0.0402(10) 0.0639(13) 0.0479(11) -0.0023(10) 0.000 0.000
Br1 0.0510(9) 0.1066(13) 0.1221(15) -0.0079(8) 0.0216(9) 0.0273(10)
O1 0.048(5) 0.083(6) 0.047(5) 0.002(4) -0.006(4) -0.014(4)
O2 0.101(8) 0.083(7) 0.078(7) 0.016(6) 0.018(6) -0.003(6)
O3 0.104(9) 0.152(11) 0.075(9) 0.037(7) -0.015(7) 0.029(8)
O4 0.099(9) 0.162(12) 0.065(8) 0.038(8) 0.005(7) -0.036(7)
N1 0.038(5) 0.057(6) 0.048(6) 0.000(4) 0.009(4) 0.001(4)
N2 0.085(8) 0.085(9) 0.072(8) 0.005(7) 0.023(7) -0.012(7)
N3 0.063(8) 0.088(10) 0.106(12) 0.007(7) 0.007(9) -0.005(10)
C1 0.053(7) 0.059(7) 0.036(6) -0.004(6) 0.009(5) 0.000(5)
C2 0.028(5) 0.075(8) 0.047(7) 0.004(5) -0.004(5) -0.010(6)
C3 0.049(7) 0.080(9) 0.065(9) 0.007(6) 0.004(6) -0.022(8)
C4 0.048(8) 0.091(10) 0.077(11) 0.024(7) 0.023(7) 0.014(9)
C5 0.047(8) 0.071(9) 0.065(9) 0.003(6) -0.003(6) 0.004(7)
C6 0.043(7) 0.073(9) 0.073(9) 0.000(6) 0.001(7) -0.003(8)
C7 0.047(6) 0.047(7) 0.048(7) -0.003(5) 0.003(6) -0.009(6)
C8 0.050(7) 0.067(8) 0.046(7) -0.004(6) 0.007(5) 0.000(6)
C9 0.068(8) 0.066(8) 0.045(8) 0.010(6) 0.023(6) 0.016(6)
C10 0.068(9) 0.090(10) 0.044(8) 0.009(7) 0.020(6) -0.010(7)
C11 0.069(10) 0.083(11) 0.17(2) -0.009(8) 0.014(12) 0.000(12)

loop_
_atom_type_symbol
_atom_type_description
_atom_type_scat_dispersion_real
_atom_type_scat_dispersion_imag
_atom_type_scat_source
C C 0.0033 0.0016 'International Tables Vol C Tables 4.2.6.8 and 6.1.1.4'
H H 0.0000 0.0000 'International Tables Vol C Tables 4.2.6.8 and 6.1.1.4'
Br Br -0.2901 2.4595 'International Tables Vol C Tables 4.2.6.8 and 6.1.1.4'
N N 0.0061 0.0033 'International Tables Vol C Tables 4.2.6.8 and 6.1.1.4'
O O 0.0106 0.0060 'International Tables Vol C Tables 4.2.6.8 and 6.1.1.4'
Zn Zn 0.2839 1.4301 'International Tables Vol C Tables 4.2.6.8 and 6.1.1.4'

loop_
_geom_angle_atom_site_label_1
_geom_angle_atom_site_label_2
_geom_angle_atom_site_label_3
_geom_angle_site_symmetry_1
_geom_angle_site_symmetry_3
_geom_angle
_geom_angle_publ_flag
O1 Zn1 O1 2_665 . 114.3(5) y
O1 Zn1 N1 2_665 . 116.6(4) y
O1 Zn1 N1 . . 95.9(3) y
O1 Zn1 N1 2_665 2_665 95.9(3) ?
O1 Zn1 N1 . 2_665 116.6(4) ?
N1 Zn1 N1 . 2_665 119.0(5) y
C2 O1 Zn1 . . 123.3(7) ?
C7 N1 C8 . . 114.6(10) ?
C7 N1 Zn1 . . 122.5(8) ?
C8 N1 Zn1 . . 122.8(7) ?
C11 N2 C10 . . 117.6(12) ?
C11 N2 H2A . . 107.9 ?
C10 N2 H2A . . 107.9 ?
C11 N2 H2B . . 107.9 ?
C10 N2 H2B . . 107.9 ?
H2A N2 H2B . . 107.2 ?
O3 N3 O4 . . 124.3(14) ?
O3 N3 O2 . . 117.5(15) ?
O4 N3 O2 . . 118.2(16) ?
C2 C1 C6 . . 118.3(11) ?
C2 C1 C7 . . 124.7(10) ?
C6 C1 C7 . . 116.9(11) ?
O1 C2 C1 . . 124.3(10) ?
O1 C2 C3 . . 118.8(11) ?
C1 C2 C3 . . 116.7(10) ?
C4 C3 C2 . . 121.8(12) ?
C4 C3 H3 . . 119.1 ?
C2 C3 H3 . . 119.1 ?
C3 C4 C5 . . 122.7(13) ?
C3 C4 H4 . . 118.7 ?
C5 C4 H4 . . 118.7 ?
C6 C5 C4 . . 115.8(12) ?
C6 C5 Br1 . . 122.8(11) ?
C4 C5 Br1 . . 121.4(10) ?
C5 C6 C1 . . 124.5(13) ?
C5 C6 H6 . . 117.7 ?
C1 C6 H6 . . 117.7 ?
N1 C7 C1 . . 125.7(11) ?
N1 C7 H7 . . 117.1 ?
C1 C7 H7 . . 117.1 ?
N1 C8 C9 . . 110.6(10) ?
N1 C8 H8A . . 109.5 ?
C9 C8 H8A . . 109.5 ?
N1 C8 H8B . . 109.5 ?
C9 C8 H8B . . 109.5 ?
H8A C8 H8B . . 108.1 ?
C8 C9 C10 . . 109.1(11) ?
C8 C9 H9A . . 109.9 ?
C10 C9 H9A . . 109.9 ?
C8 C9 H9B . . 109.9 ?
C10 C9 H9B . . 109.9 ?
H9A C9 H9B . . 108.3 ?
N2 C10 C9 . . 112.9(10) ?
N2 C10 H10A . . 109.0 ?
C9 C10 H10A . . 109.0 ?
N2 C10 H10B . . 109.0 ?
C9 C10 H10B . . 109.0 ?
H10A C10 H10B . . 107.8 ?
N2 C11 H11A . . 109.5 ?
N2 C11 H11B . . 109.5 ?
H11A C11 H11B . . 109.5 ?
N2 C11 H11C . . 109.5 ?
H11A C11 H11C . . 109.5 ?
H11B C11 H11C . . 109.5 ?

loop_
_geom_bond_atom_site_label_1
_geom_bond_atom_site_label_2
_geom_bond_site_symmetry_2
_geom_bond_distance
_geom_bond_publ_flag
Zn1 O1 2_665 1.914(8) ?
Zn1 O1 . 1.914(8) y
Zn1 N1 . 1.953(9) y
Zn1 N1 2_665 1.953(9) ?
Br1 C5 . 1.862(13) ?
O1 C2 . 1.315(13) ?
O2 N3 . 1.277(14) ?
O3 N3 . 1.212(18) ?
O4 N3 . 1.221(17) ?
N1 C7 . 1.292(13) ?
N1 C8 . 1.482(14) ?
N2 C11 . 1.443(17) ?
N2 C10 . 1.472(16) ?
N2 H2A . 0.90 ?
N2 H2B . 0.90 ?
C1 C2 . 1.402(15) ?
C1 C6 . 1.408(16) ?
C1 C7 . 1.446(16) ?
C2 C3 . 1.410(16) ?
C3 C4 . 1.337(17) ?
C3 H3 . 0.93 ?
C4 C5 . 1.399(18) ?
C4 H4 . 0.93 ?
C5 C6 . 1.338(18) ?
C6 H6 . 0.93 ?
C7 H7 . 0.93 ?
C8 C9 . 1.489(16) ?
C8 H8A . 0.97 ?
C8 H8B . 0.97 ?
C9 C10 . 1.525(16) ?
C9 H9A . 0.97 ?
C9 H9B . 0.97 ?
C10 H10A . 0.97 ?
C10 H10B . 0.97 ?
C11 H11A . 0.96 ?
C11 H11B . 0.96 ?
C11 H11C . 0.96 ?

loop_
_geom_hbond_atom_site_label_D
_geom_hbond_atom_site_label_H
_geom_hbond_atom_site_label_A
_geom_hbond_site_symmetry_A
_geom_hbond_distance_DH
_geom_hbond_distance_HA
_geom_hbond_distance_DA
_geom_hbond_angle_DHA
N2 H2A O2 9_554 0.90 2.00 2.830(19) 152
N2 H2A O3 9_554 0.90 2.23 2.976(18) 140
N2 H2B O2 9 0.90 2.08 2.882(19) 148

loop_
_geom_torsion_atom_site_label_1
_geom_torsion_atom_site_label_2
_geom_torsion_atom_site_label_3
_geom_torsion_atom_site_label_4
_geom_torsion_site_symmetry_1
_geom_torsion
O1 Zn1 O1 C2 2_665 -102.4(9)
N1 Zn1 O1 C2 . 20.3(9)
N1 Zn1 O1 C2 2_665 147.0(8)
O1 Zn1 N1 C7 2_665 111.2(9)
O1 Zn1 N1 C7 . -9.7(9)
N1 Zn1 N1 C7 2_665 -134.6(9)
O1 Zn1 N1 C8 2_665 -71.2(9)
O1 Zn1 N1 C8 . 167.9(8)
N1 Zn1 N1 C8 2_665 43.0(8)
Zn1 O1 C2 C1 . -19.9(15)
Zn1 O1 C2 C3 . 165.0(9)
C6 C1 C2 O1 . -179.2(11)
C7 C1 C2 O1 . 3.8(19)
C6 C1 C2 C3 . -4.0(17)
C7 C1 C2 C3 . 179.0(12)
O1 C2 C3 C4 . -179.5(11)
C1 C2 C3 C4 . 5.1(19)
C2 C3 C4 C5 . -3(2)
C3 C4 C5 C6 . 0.4(19)
C3 C4 C5 Br1 . -178.4(10)
C4 C5 C6 C1 . 0.6(19)
Br1 C5 C6 C1 . 179.3(10)
C2 C1 C6 C5 . 1.4(19)
C7 C1 C6 C5 . 178.6(12)
C8 N1 C7 C1 . -179.6(11)
Zn1 N1 C7 C1 . -1.8(16)
C2 C1 C7 N1 . 8(2)
C6 C1 C7 N1 . -168.8(11)
C7 N1 C8 C9 . -96.7(12)
Zn1 N1 C8 C9 . 85.5(11)
N1 C8 C9 C10 . -176.2(10)
C11 N2 C10 C9 . 67.1(18)
C8 C9 C10 N2 . -158.7(11)
